data_1569479
loop_
_publ_author_name
'Sang, Xinpeng'
'Mo, Yuhao'
'Li, Shiya'
'Liu, Xiaohua'
'Cao, Weidi'
'Feng, Xiaoming'

_publ_section_title
;
 Bimetallic tandem catalysis-enabled enantioselective
 cycloisomerization/carbonyl-ene reaction for construction of
 5-oxazoylmethyl &#x3b1;-silyl alcohol.
;
_journal_issue 31
_journal_name_full 'Chemical science'
_journal_page_first 8315
_journal_page_last 8320
_journal_paper_doi 10.1039/d3sc01048a
_journal_volume 14
_journal_year 2023
_chemical_absolute_configuration ad
_chemical_formula_moiety 'C26 H33 N O6 Si'
_chemical_formula_sum 'C26 H33 N O6 Si'
_chemical_formula_weight 483.62
_space_group_crystal_system orthorhombic
_space_group_IT_number 20
_space_group_name_Hall 'C 2c 2'
_space_group_name_H-M_alt 'C 2 2 21'
_atom_sites_solution_hydrogens mixed
_atom_sites_solution_primary dual
_atom_sites_solution_secondary difmap
_audit_creation_method SHELXL-2019/1
_audit_update_record
;
2022-09-16 deposited with the CCDC.	2023-07-07 downloaded from the CCDC.
;
_cell_angle_alpha 90
_cell_angle_beta 90
_cell_angle_gamma 90
_cell_formula_units_Z 8
_cell_length_a 12.5846(4)
_cell_length_b 22.3829(7)
_cell_length_c 20.1826(6)
_cell_measurement_reflns_used 9826
_cell_measurement_temperature 142(2)
_cell_measurement_theta_max 68.27
_cell_measurement_theta_min 4.03
_cell_volume 5685.0(3)
_computing_cell_refinement 'Bruker SAINT'
_computing_data_collection 'Bruker APEX3'
_computing_data_reduction 'Bruker SAINT'
_computing_molecular_graphics 'Bruker SHELXTL'
_computing_publication_material 'Bruker SHELXTL'
_computing_structure_refinement 'SHELXL-2019/1 (Sheldrick, 2019)'
_computing_structure_solution 'SHELXT (Sheldrick 2008)'
_diffrn_ambient_temperature 142(2)
_diffrn_measured_fraction_theta_full 0.999
_diffrn_measured_fraction_theta_max 0.998
_diffrn_measurement_device_type 'Bruker D8 Venture Photon II'
_diffrn_measurement_method '\f and \w scans'
_diffrn_radiation_type CuK\a
_diffrn_radiation_wavelength 1.54178
_diffrn_reflns_av_R_equivalents 0.0539
_diffrn_reflns_av_unetI/netI 0.0272
_diffrn_reflns_Laue_measured_fraction_full 0.999
_diffrn_reflns_Laue_measured_fraction_max 0.998
_diffrn_reflns_limit_h_max 15
_diffrn_reflns_limit_h_min -15
_diffrn_reflns_limit_k_max 26
_diffrn_reflns_limit_k_min -26
_diffrn_reflns_limit_l_max 24
_diffrn_reflns_limit_l_min -24
_diffrn_reflns_number 36480
_diffrn_reflns_point_group_measured_fraction_full 0.999
_diffrn_reflns_point_group_measured_fraction_max 0.998
_diffrn_reflns_theta_full 67.679
_diffrn_reflns_theta_max 68.349
_diffrn_reflns_theta_min 3.950
_exptl_absorpt_coefficient_mu 1.031
_exptl_absorpt_correction_T_max 0.9283
_exptl_absorpt_correction_T_min 0.7661
_exptl_absorpt_correction_type numerical
_exptl_absorpt_process_details 'SADABS (Krause et al., 2015)'
_exptl_crystal_colour colourless
_exptl_crystal_density_diffrn 1.130
_exptl_crystal_description block
_exptl_crystal_F_000 2064
_exptl_crystal_recrystallization_method 'Re-crystallisation from solvent: PE'
_exptl_crystal_size_max 0.266
_exptl_crystal_size_mid 0.228
_exptl_crystal_size_min 0.168
_refine_diff_density_max 0.130
_refine_diff_density_min -0.131
_refine_diff_density_rms 0.027
_refine_ls_abs_structure_details
; 
 Flack x determined using 2198 quotients [(I+)-(I-)]/[(I+)+(I-)] 
 (Parsons, Flack and Wagner, Acta Cryst. B69 (2013) 249-259). 
;
_refine_ls_abs_structure_Flack 0.038(10)
_refine_ls_extinction_method none
_refine_ls_goodness_of_fit_ref 1.037
_refine_ls_hydrogen_treatment mixed
_refine_ls_matrix_type full
_refine_ls_number_parameters 318
_refine_ls_number_reflns 5225
_refine_ls_number_restraints 1
_refine_ls_restrained_S_all 1.037
_refine_ls_R_factor_all 0.0268
_refine_ls_R_factor_gt 0.0252
_refine_ls_shift/su_max 0.000
_refine_ls_shift/su_mean 0.000
_refine_ls_structure_factor_coef Fsqd
_refine_ls_weighting_details 'w=1/[\s^2^(Fo^2^)+(0.0361P)^2^+0.6456P] where P=(Fo^2^+2Fc^2^)/3'
_refine_ls_weighting_scheme calc
_refine_ls_wR_factor_gt 0.0630
_refine_ls_wR_factor_ref 0.0644
_reflns_Friedel_coverage 0.808
_reflns_Friedel_fraction_full 1.000
_reflns_Friedel_fraction_max 0.997
_reflns_number_gt 5021
_reflns_number_total 5225
_reflns_threshold_expression 'I > 2\s(I)'
_cod_data_source_file d3sc01048a2.cif
_cod_data_source_block xzj027
_cod_depositor_comments 'Adding full bibliography for 1569479.cif.'
_cod_database_code 1569479
_shelx_shelxl_version_number 2019/1
_shelx_space_group_comment
; 
The symmetry employed for this shelxl refinement is uniquely defined 
by the following loop, which should always be used as a source of 
symmetry information in preference to the above space-group names. 
They are only intended as comments. 
;
_shelx_estimated_absorpt_t_min 0.771
_shelx_estimated_absorpt_t_max 0.846

loop_
_space_group_symop_operation_xyz
'x, y, z'
'-x, -y, z+1/2'
'-x, y, -z+1/2'
'x, -y, -z'
'x+1/2, y+1/2, z'
'-x+1/2, -y+1/2, z+1/2'
'-x+1/2, y+1/2, -z+1/2'
'x+1/2, -y+1/2, -z'

loop_
_atom_site_label
_atom_site_type_symbol
_atom_site_fract_x
_atom_site_fract_y
_atom_site_fract_z
_atom_site_U_iso_or_equiv
_atom_site_adp_type
_atom_site_occupancy
_atom_site_site_symmetry_order
_atom_site_calc_flag
_atom_site_refinement_flags_posn
_atom_site_refinement_flags_adp
_atom_site_refinement_flags_occupancy
_atom_site_disorder_assembly
_atom_site_disorder_group
Si Si 0.31234(4) 0.23341(2) 0.50920(2) 0.02849(12) Uani 1 1 d . . . . .
O1 O 0.56224(10) 0.35959(6) 0.64889(6) 0.0279(3) Uani 1 1 d . . . . .
O2 O 0.32057(11) 0.28898(6) 0.62705(6) 0.0295(3) Uani 1 1 d D . . . .
H2O H 0.333(2) 0.2878(12) 0.6669(11) 0.051(8) Uiso 1 1 d D . . . .
O3 O 0.37775(11) 0.18348(6) 0.68424(6) 0.0324(3) Uani 1 1 d . . . . .
O4 O 0.45560(11) 0.15289(6) 0.58880(6) 0.0325(3) Uani 1 1 d . . . . .
O5 O 0.66880(12) 0.58950(6) 0.82495(7) 0.0345(3) Uani 1 1 d . . . . .
O6 O 0.68762(13) 0.49358(6) 0.89746(6) 0.0397(3) Uani 1 1 d . . . . .
N N 0.63545(13) 0.31254(7) 0.73479(7) 0.0314(3) Uani 1 1 d . . . . .
C1 C 0.61221(15) 0.36398(9) 0.70870(8) 0.0286(4) Uani 1 1 d . . . . .
C2 C 0.59877(15) 0.27073(9) 0.68908(9) 0.0311(4) Uani 1 1 d . . . . .
H2 H 0.604531 0.228638 0.693895 0.037 Uiso 1 1 calc R U . . .
C3 C 0.55399(15) 0.29872(8) 0.63711(8) 0.0273(4) Uani 1 1 d . . . . .
C4 C 0.49669(15) 0.28011(8) 0.57589(8) 0.0283(4) Uani 1 1 d . . . . .
H4A H 0.541771 0.251748 0.550846 0.034 Uiso 1 1 calc R U . . .
H4B H 0.485066 0.315639 0.547592 0.034 Uiso 1 1 calc R U . . .
C5 C 0.38786(15) 0.25017(8) 0.59042(8) 0.0263(4) Uani 1 1 d . . . . .
C6 C 0.40505(14) 0.19216(8) 0.62809(9) 0.0266(4) Uani 1 1 d . . . . .
C7 C 0.48224(17) 0.09194(9) 0.61150(10) 0.0363(4) Uani 1 1 d . . . . .
C8 C 0.56828(19) 0.09566(10) 0.66297(11) 0.0432(5) Uani 1 1 d . . . . .
H8A H 0.630304 0.116063 0.644258 0.065 Uiso 1 1 calc R U . . .
H8B H 0.588481 0.055272 0.676847 0.065 Uiso 1 1 calc R U . . .
H8C H 0.542159 0.118079 0.701368 0.065 Uiso 1 1 calc R U . . .
C9 C 0.5244(3) 0.06369(11) 0.54846(13) 0.0574(7) Uani 1 1 d . . . . .
H9A H 0.582551 0.088066 0.530843 0.086 Uiso 1 1 calc R U . . .
H9B H 0.467169 0.061332 0.515604 0.086 Uiso 1 1 calc R U . . .
H9C H 0.550584 0.023403 0.558181 0.086 Uiso 1 1 calc R U . . .
C10 C 0.3826(2) 0.05987(10) 0.63540(14) 0.0500(5) Uani 1 1 d . . . . .
H10A H 0.362730 0.075003 0.679244 0.075 Uiso 1 1 calc R U . . .
H10B H 0.396609 0.016870 0.638200 0.075 Uiso 1 1 calc R U . . .
H10C H 0.324436 0.067092 0.604143 0.075 Uiso 1 1 calc R U . . .
C11 C 0.63094(15) 0.42360(8) 0.73537(9) 0.0295(4) Uani 1 1 d . . . . .
C12 C 0.62221(16) 0.47452(9) 0.69698(9) 0.0333(4) Uani 1 1 d . . . . .
H12 H 0.606326 0.471189 0.651112 0.040 Uiso 1 1 calc R U . . .
C13 C 0.63659(16) 0.53064(9) 0.72527(9) 0.0327(4) Uani 1 1 d . . . . .
H13 H 0.631769 0.565330 0.698316 0.039 Uiso 1 1 calc R U . . .
C14 C 0.65788(14) 0.53646(8) 0.79232(9) 0.0292(4) Uani 1 1 d . . . . .
C15 C 0.66752(15) 0.48459(8) 0.83148(9) 0.0299(4) Uani 1 1 d . . . . .
C16 C 0.65517(15) 0.42891(8) 0.80317(9) 0.0301(4) Uani 1 1 d . . . . .
H16 H 0.663056 0.394039 0.829544 0.036 Uiso 1 1 calc R U . . .
C17 C 0.67022(18) 0.64230(9) 0.78528(11) 0.0388(4) Uani 1 1 d . . . . .
H17A H 0.682181 0.677176 0.813677 0.058 Uiso 1 1 calc R U . . .
H17B H 0.601953 0.646534 0.762394 0.058 Uiso 1 1 calc R U . . .
H17C H 0.727502 0.639446 0.752539 0.058 Uiso 1 1 calc R U . . .
C18 C 0.6960(3) 0.44068(10) 0.93672(10) 0.0569(7) Uani 1 1 d . . . . .
H18A H 0.708219 0.451670 0.983101 0.085 Uiso 1 1 calc R U . . .
H18B H 0.755602 0.416434 0.920753 0.085 Uiso 1 1 calc R U . . .
H18C H 0.630038 0.417650 0.933227 0.085 Uiso 1 1 calc R U . . .
C21 C 0.24971(18) 0.30466(9) 0.48171(10) 0.0395(4) Uani 1 1 d . . . . .
H21A H 0.210311 0.297841 0.440513 0.059 Uiso 1 1 calc R U . . .
H21B H 0.305038 0.334698 0.474096 0.059 Uiso 1 1 calc R U . . .
H21C H 0.200851 0.318913 0.516054 0.059 Uiso 1 1 calc R U . . .
C22 C 0.40176(19) 0.20558(11) 0.44263(10) 0.0439(5) Uani 1 1 d . . . . .
H22A H 0.360297 0.198264 0.402335 0.066 Uiso 1 1 calc R U . . .
H22B H 0.435449 0.168294 0.456986 0.066 Uiso 1 1 calc R U . . .
H22C H 0.456637 0.235533 0.433486 0.066 Uiso 1 1 calc R U . . .
C23 C 0.20791(15) 0.17619(8) 0.52920(9) 0.0302(4) Uani 1 1 d . . . . .
C24 C 0.13900(17) 0.18473(10) 0.58260(10) 0.0363(4) Uani 1 1 d . . . . .
H24 H 0.146937 0.219039 0.609863 0.044 Uiso 1 1 calc R U . . .
C25 C 0.05895(19) 0.14379(10) 0.59648(10) 0.0421(5) Uani 1 1 d . . . . .
H25 H 0.012913 0.150426 0.633052 0.051 Uiso 1 1 calc R U . . .
C26 C 0.0458(2) 0.09365(10) 0.55767(12) 0.0480(6) Uani 1 1 d . . . . .
H26 H -0.009426 0.065970 0.567097 0.058 Uiso 1 1 calc R U . . .
C27 C 0.1140(2) 0.08403(9) 0.50466(11) 0.0480(5) Uani 1 1 d . . . . .
H27 H 0.105864 0.049486 0.477786 0.058 Uiso 1 1 calc R U . . .
C28 C 0.19412(18) 0.12490(9) 0.49087(10) 0.0371(4) Uani 1 1 d . . . . .
H28 H 0.240496 0.117757 0.454581 0.044 Uiso 1 1 calc R U . . .

loop_
_atom_site_aniso_label
_atom_site_aniso_U_11
_atom_site_aniso_U_22
_atom_site_aniso_U_33
_atom_site_aniso_U_23
_atom_site_aniso_U_13
_atom_site_aniso_U_12
Si 0.0308(2) 0.0348(2) 0.0199(2) -0.00128(17) -0.00221(18) -0.0046(2)
O1 0.0294(6) 0.0321(6) 0.0223(6) 0.0002(5) -0.0019(5) -0.0050(5)
O2 0.0326(7) 0.0349(6) 0.0209(5) -0.0018(5) -0.0009(5) 0.0038(5)
O3 0.0361(7) 0.0371(7) 0.0241(6) 0.0015(5) 0.0035(5) -0.0012(6)
O4 0.0401(8) 0.0306(6) 0.0269(6) -0.0045(5) 0.0039(6) 0.0010(6)
O5 0.0388(8) 0.0296(6) 0.0350(7) -0.0013(5) -0.0023(6) -0.0035(5)
O6 0.0587(9) 0.0333(6) 0.0269(6) -0.0023(5) -0.0099(7) -0.0008(7)
N 0.0355(9) 0.0336(8) 0.0250(7) 0.0005(6) -0.0058(7) -0.0037(6)
C1 0.0273(9) 0.0377(9) 0.0209(7) 0.0011(7) -0.0005(7) -0.0054(7)
C2 0.0342(9) 0.0317(9) 0.0273(8) -0.0026(7) -0.0037(7) -0.0043(7)
C3 0.0260(9) 0.0320(9) 0.0238(8) -0.0014(7) 0.0017(7) -0.0048(7)
C4 0.0305(9) 0.0339(9) 0.0205(7) 0.0008(7) -0.0009(7) -0.0050(7)
C5 0.0287(9) 0.0296(8) 0.0206(7) -0.0030(6) -0.0008(7) -0.0019(7)
C6 0.0233(8) 0.0326(9) 0.0240(8) -0.0040(7) -0.0008(7) -0.0036(7)
C7 0.0413(11) 0.0298(9) 0.0378(10) -0.0039(8) -0.0005(9) 0.0000(8)
C8 0.0405(12) 0.0386(11) 0.0505(12) -0.0020(9) -0.0048(10) 0.0060(9)
C9 0.0802(19) 0.0417(12) 0.0503(13) -0.0150(10) 0.0041(13) 0.0139(12)
C10 0.0457(13) 0.0368(11) 0.0675(15) 0.0051(10) -0.0056(12) -0.0076(9)
C11 0.0272(9) 0.0356(9) 0.0258(8) -0.0011(7) -0.0009(7) -0.0050(7)
C12 0.0339(10) 0.0402(10) 0.0257(8) 0.0029(7) -0.0033(8) -0.0064(8)
C13 0.0328(10) 0.0337(9) 0.0316(9) 0.0059(7) -0.0017(8) -0.0047(7)
C14 0.0244(9) 0.0310(9) 0.0322(9) -0.0011(7) 0.0002(7) -0.0031(7)
C15 0.0283(9) 0.0350(9) 0.0265(9) -0.0018(7) -0.0031(7) -0.0028(7)
C16 0.0302(9) 0.0331(9) 0.0269(8) 0.0028(7) -0.0031(7) -0.0037(7)
C17 0.0422(12) 0.0302(9) 0.0442(11) 0.0016(8) 0.0034(9) -0.0026(8)
C18 0.104(2) 0.0385(11) 0.0280(9) 0.0001(8) -0.0180(12) -0.0001(13)
C21 0.0467(11) 0.0395(10) 0.0323(9) 0.0065(8) -0.0106(9) -0.0091(9)
C22 0.0464(12) 0.0595(13) 0.0258(9) -0.0079(9) 0.0051(8) -0.0076(10)
C23 0.0312(10) 0.0328(9) 0.0266(8) 0.0042(7) -0.0076(7) -0.0009(7)
C24 0.0351(10) 0.0435(10) 0.0303(9) 0.0027(8) -0.0050(8) -0.0026(8)
C25 0.0380(11) 0.0544(12) 0.0340(9) 0.0131(9) -0.0041(9) -0.0081(10)
C26 0.0504(13) 0.0473(12) 0.0463(12) 0.0209(10) -0.0152(10) -0.0178(10)
C27 0.0689(15) 0.0319(9) 0.0432(11) 0.0054(9) -0.0208(11) -0.0121(10)
C28 0.0458(11) 0.0343(9) 0.0311(8) 0.0019(7) -0.0096(9) -0.0008(8)

loop_
_atom_type_symbol
_atom_type_description
_atom_type_scat_dispersion_real
_atom_type_scat_dispersion_imag
_atom_type_scat_source
C C 0.0181 0.0091 'International Tables Vol C Tables 4.2.6.8 and 6.1.1.4'
H H 0.0000 0.0000 'International Tables Vol C Tables 4.2.6.8 and 6.1.1.4'
N N 0.0311 0.0180 'International Tables Vol C Tables 4.2.6.8 and 6.1.1.4'
O O 0.0492 0.0322 'International Tables Vol C Tables 4.2.6.8 and 6.1.1.4'
Si Si 0.2541 0.3302 'International Tables Vol C Tables 4.2.6.8 and 6.1.1.4'

loop_
_geom_angle_atom_site_label_1
_geom_angle_atom_site_label_2
_geom_angle_atom_site_label_3
_geom_angle
_geom_angle_site_symmetry_1
_geom_angle_site_symmetry_3
_geom_angle_publ_flag
C22 Si C21 109.11(11) . . ?
C22 Si C23 110.50(10) . . ?
C21 Si C23 110.58(9) . . ?
C22 Si C5 112.36(9) . . ?
C21 Si C5 107.13(8) . . ?
C23 Si C5 107.11(8) . . ?
C1 O1 C3 104.88(14) . . ?
C6 O4 C7 121.90(14) . . ?
C14 O5 C17 116.80(15) . . ?
C15 O6 C18 115.52(15) . . ?
C1 N C2 104.62(15) . . ?
N C1 O1 113.48(16) . . ?
N C1 C11 128.68(16) . . ?
O1 C1 C11 117.83(16) . . ?
C3 C2 N 110.03(17) . . ?
C2 C3 O1 107.00(15) . . ?
C2 C3 C4 135.98(17) . . ?
O1 C3 C4 116.93(15) . . ?
C3 C4 C5 113.00(14) . . ?
O2 C5 C6 110.29(14) . . ?
O2 C5 C4 111.12(14) . . ?
C6 C5 C4 109.73(15) . . ?
O2 C5 Si 105.49(12) . . ?
C6 C5 Si 109.18(11) . . ?
C4 C5 Si 110.95(11) . . ?
O3 C6 O4 125.93(17) . . ?
O3 C6 C5 124.74(16) . . ?
O4 C6 C5 109.33(14) . . ?
O4 C7 C8 109.06(16) . . ?
O4 C7 C9 101.78(17) . . ?
C8 C7 C9 110.6(2) . . ?
O4 C7 C10 110.28(17) . . ?
C8 C7 C10 113.59(19) . . ?
C9 C7 C10 110.9(2) . . ?
C12 C11 C16 119.51(17) . . ?
C12 C11 C1 122.33(16) . . ?
C16 C11 C1 118.12(16) . . ?
C11 C12 C13 120.26(17) . . ?
C14 C13 C12 120.72(17) . . ?
O5 C14 C13 124.94(17) . . ?
O5 C14 C15 115.92(15) . . ?
C13 C14 C15 119.12(17) . . ?
O6 C15 C16 123.77(17) . . ?
O6 C15 C14 116.09(16) . . ?
C16 C15 C14 120.13(16) . . ?
C15 C16 C11 120.23(17) . . ?
C28 C23 C24 117.60(18) . . ?
C28 C23 Si 121.92(15) . . ?
C24 C23 Si 120.46(15) . . ?
C25 C24 C23 121.0(2) . . ?
C26 C25 C24 120.6(2) . . ?
C25 C26 C27 119.3(2) . . ?
C26 C27 C28 120.1(2) . . ?
C27 C28 C23 121.4(2) . . ?

loop_
_geom_bond_atom_site_label_1
_geom_bond_atom_site_label_2
_geom_bond_distance
_geom_bond_site_symmetry_2
_geom_bond_publ_flag
Si C22 1.860(2) . ?
Si C21 1.863(2) . ?
Si C23 1.8790(19) . ?
Si C5 1.9316(17) . ?
O1 C1 1.365(2) . ?
O1 C3 1.387(2) . ?
O2 C5 1.421(2) . ?
O3 C6 1.200(2) . ?
O4 C6 1.344(2) . ?
O4 C7 1.478(2) . ?
O5 C14 1.364(2) . ?
O5 C17 1.428(2) . ?
O6 C15 1.370(2) . ?
O6 C18 1.429(3) . ?
N C1 1.299(3) . ?
N C2 1.393(2) . ?
C1 C11 1.458(3) . ?
C2 C3 1.345(3) . ?
C3 C4 1.490(2) . ?
C4 C5 1.553(3) . ?
C5 C6 1.520(2) . ?
C7 C8 1.503(3) . ?
C7 C9 1.517(3) . ?
C7 C10 1.523(3) . ?
C11 C12 1.383(3) . ?
C11 C16 1.407(3) . ?
C12 C13 1.391(3) . ?
C13 C14 1.386(3) . ?
C14 C15 1.410(3) . ?
C15 C16 1.380(3) . ?
C23 C28 1.395(3) . ?
C23 C24 1.396(3) . ?
C24 C25 1.390(3) . ?
C25 C26 1.379(4) . ?
C26 C27 1.389(4) . ?
C27 C28 1.390(3) . ?

loop_
_geom_torsion_atom_site_label_1
_geom_torsion_atom_site_label_2
_geom_torsion_atom_site_label_3
_geom_torsion_atom_site_label_4
_geom_torsion
_geom_torsion_site_symmetry_1
_geom_torsion_site_symmetry_2
_geom_torsion_site_symmetry_3
_geom_torsion_site_symmetry_4
_geom_torsion_publ_flag
C2 N C1 O1 0.2(2) . . . . ?
C2 N C1 C11 179.11(19) . . . . ?
C3 O1 C1 N 0.0(2) . . . . ?
C3 O1 C1 C11 -179.00(16) . . . . ?
C1 N C2 C3 -0.4(2) . . . . ?
N C2 C3 O1 0.4(2) . . . . ?
N C2 C3 C4 -175.9(2) . . . . ?
C1 O1 C3 C2 -0.26(19) . . . . ?
C1 O1 C3 C4 176.86(16) . . . . ?
C2 C3 C4 C5 66.1(3) . . . . ?
O1 C3 C4 C5 -109.99(17) . . . . ?
C3 C4 C5 O2 58.01(19) . . . . ?
C3 C4 C5 C6 -64.23(19) . . . . ?
C3 C4 C5 Si 175.04(13) . . . . ?
C7 O4 C6 O3 1.1(3) . . . . ?
C7 O4 C6 C5 -179.21(15) . . . . ?
O2 C5 C6 O3 -9.2(2) . . . . ?
C4 C5 C6 O3 113.50(19) . . . . ?
Si C5 C6 O3 -124.71(17) . . . . ?
O2 C5 C6 O4 171.08(14) . . . . ?
C4 C5 C6 O4 -66.19(17) . . . . ?
Si C5 C6 O4 55.60(16) . . . . ?
C6 O4 C7 C8 -69.9(2) . . . . ?
C6 O4 C7 C9 173.23(19) . . . . ?
C6 O4 C7 C10 55.5(2) . . . . ?
N C1 C11 C12 166.43(19) . . . . ?
O1 C1 C11 C12 -14.7(3) . . . . ?
N C1 C11 C16 -15.8(3) . . . . ?
O1 C1 C11 C16 163.09(16) . . . . ?
C16 C11 C12 C13 -0.4(3) . . . . ?
C1 C11 C12 C13 177.37(19) . . . . ?
C11 C12 C13 C14 -1.2(3) . . . . ?
C17 O5 C14 C13 -7.4(3) . . . . ?
C17 O5 C14 C15 173.76(17) . . . . ?
C12 C13 C14 O5 -177.16(19) . . . . ?
C12 C13 C14 C15 1.6(3) . . . . ?
C18 O6 C15 C16 0.4(3) . . . . ?
C18 O6 C15 C14 179.3(2) . . . . ?
O5 C14 C15 O6 -0.6(3) . . . . ?
C13 C14 C15 O6 -179.42(18) . . . . ?
O5 C14 C15 C16 178.47(16) . . . . ?
C13 C14 C15 C16 -0.4(3) . . . . ?
O6 C15 C16 C11 177.75(18) . . . . ?
C14 C15 C16 C11 -1.2(3) . . . . ?
C12 C11 C16 C15 1.6(3) . . . . ?
C1 C11 C16 C15 -176.27(18) . . . . ?
C22 Si C23 C28 -8.67(18) . . . . ?
C21 Si C23 C28 112.23(16) . . . . ?
C5 Si C23 C28 -131.36(15) . . . . ?
C22 Si C23 C24 173.09(16) . . . . ?
C21 Si C23 C24 -66.01(17) . . . . ?
C5 Si C23 C24 50.40(17) . . . . ?
C28 C23 C24 C25 -0.6(3) . . . . ?
Si C23 C24 C25 177.67(16) . . . . ?
C23 C24 C25 C26 0.0(3) . . . . ?
C24 C25 C26 C27 0.6(3) . . . . ?
C25 C26 C27 C28 -0.4(3) . . . . ?
C26 C27 C28 C23 -0.3(3) . . . . ?
C24 C23 C28 C27 0.8(3) . . . . ?
Si C23 C28 C27 -177.51(16) . . . . ?
